data_2101733
loop_
_publ_author_name
'Marsh, R. E.'

_publ_section_title
;
 The perils of <i>Cc</i> revisited
;
_journal_issue 2
_journal_name_full 'Acta Crystallographica Section B'
_journal_page_first 317
_journal_page_last 322
_journal_paper_doi 10.1107/S010876819601381X
_journal_volume 53
_journal_year 1997
_chemical_formula_moiety 'C20 H38 N4 O7 '
_chemical_formula_sum 'C20 H38 N4 O7'
_space_group_IT_number 15
_symmetry_cell_setting monoclinic
_symmetry_space_group_name_Hall '-C 2yc'
_symmetry_space_group_name_H-M 'C 1 2/c 1'
_audit_creation_method CSD-QUEST3D-V5
_cell_angle_alpha 90
_cell_angle_beta 125.05
_cell_angle_gamma 90
_cell_formula_units_Z 4
_cell_length_a 21.040(8)
_cell_length_b 9.172(3)
_cell_length_c 14.873(6)
_cell_volume 2349.7(15)
_cod_data_source_file an0533.cif
_cod_data_source_block CSD_CIF_MIF_DISKEV01
_cod_depositor_comments
;

  Added moiety chemical formula from Marsh (1997) paper. The summary
  chemical formula is calculated from moiety formula using 'AdHocParser'
  (svn://www.crystallography.net/cod-tools/trunk/Formulae/AdHocParser.yp,
  revision 1441.)

  Removing 15 atoms which were symmetric equivalents of the atoms from
  the asymmetric unit.

  Andrius Merkys
  2013-11-06
;
_cod_original_sg_symbol_H-M 'C 2/c'
_cod_database_code 2101733

loop_
_symmetry_equiv_pos_as_xyz
x,y,z
-x,y,1/2-z
1/2+x,1/2+y,z
1/2-x,1/2+y,1/2-z
-x,-y,-z
x,-y,-1/2+z
-1/2-x,-1/2-y,-z
-1/2+x,-1/2-y,-1/2+z

loop_
_atom_site_label
_atom_site_fract_x
_atom_site_fract_y
_atom_site_fract_z
_atom_site_type_symbol
N1 .1473 .6650 .2310 N
C1 .1240 .7374 .1289 C
C2 .0373 .7452 .0465 C
O1 .0058 .8338 .0896 O
C3 -.0729 .8684 .0076 C
C4 -.1062 .9409 .0634 C
O2 -.1322 .8270 .0998 O
C5 -.1688 .8766 .1496 C
C6 .2036 .7487 .3306 C
C7 .1502 .5155 .2293 C
N2 .1602 .4395 .3164 N
C8 .1288 .4912 .3773 C
C9 .0502 .5104 .3018 C
O3 .1430 .4506 .1516 O
C10 .1678 .2808 .3140 C
O4 .0 .3886 .25 O

loop_
_atom_type_symbol
C
N
O
